data_9009861
loop_
_publ_author_name
'Sommer, H.'
'Hoppe, R.'
'Jansen, M.'

_publ_section_title
;
 Das erste thiomercurat(II) mit inselstruktur: K6(HgS4)
;
_journal_name_full 'Die Naturwissenschaften'
_journal_page_first 194
_journal_page_last 195
_journal_paper_doi 10.1007/BF00624223
_journal_volume 63
_journal_year 1976
_chemical_formula_structural K6HgS4
_chemical_formula_sum 'Hg K6 S4'
_space_group_IT_number 186
_symmetry_space_group_name_Hall 'P 6c -2c'
_symmetry_space_group_name_H-M 'P 63 m c'
_cell_angle_alpha 90
_cell_angle_beta 90
_cell_angle_gamma 120
_cell_length_a 9.98
_cell_length_b 9.98
_cell_length_c 7.64
_cell_formula_units_Z 2
_cell_volume 658.999
_database_code_amcsd 0012433
_exptl_crystal_density_diffrn 2.840
_cod_original_formula_sum 'K6 Hg S4'
_cod_database_code 9009861
_amcsd_formula_title K6HgS4

loop_
_space_group_symop_operation_xyz
x,y,z
-x,-x+y,1/2+z
x-y,x,1/2+z
-y,-x,z
-y,x-y,z
x-y,-y,1/2+z
-x,-y,1/2+z
x,x-y,z
-x+y,-x,z
y,x,1/2+z
y,-x+y,1/2+z
-x+y,y,z

loop_
_atom_site_aniso_label
_atom_site_aniso_U_11
_atom_site_aniso_U_22
_atom_site_aniso_U_33
_atom_site_aniso_U_12
_atom_site_aniso_U_13
_atom_site_aniso_U_23
K1 0.04840 0.04840 0.04840 0.04870 0.00000 0.00000
K2 0.02960 0.02960 0.02960 0.00660 0.00000 0.00000
Hg 0.01760 0.01760 0.01760 0.00880 0.00000 0.00000
S1 0.01060 0.01060 0.01070 0.00530 0.00000 0.00000
S2 0.01540 0.01540 0.01540 0.00720 0.00000 0.00000

loop_
_atom_site_label
_atom_site_fract_x
_atom_site_fract_y
_atom_site_fract_z
K1 0.14700 0.29400 0.79700
K2 0.52800 0.05600 0.62500
Hg 0.33333 0.66667 0.50100
S1 0.33333 0.66667 0.83300
S2 0.80900 0.61800 0.89600

loop_
_cod_related_entry_id
_cod_related_entry_database
_cod_related_entry_code
1 AMCSD 0012433
